data_1501710
loop_
_publ_author_name
'Lethesh, Kallidanthiyil Chellappan'
'Van Hecke, Kristof'
'Van Meervelt, Luc'
'Nockemann, Peter'
'Kirchner, Barbara'
'Zahn, Stefan'
'Parac-Vogt, Tatjana N'
'Dehaen, Wim'
'Binnemans, Koen'

_publ_section_title
;
 Nitrile-functionalized pyridinium, pyrrolidinium, and piperidinium ionic
 liquids.
;
_journal_issue 26
_journal_name_full 'The journal of physical chemistry. B'
_journal_page_first 8424
_journal_page_last 8438
_journal_paper_doi 10.1021/jp2027675
_journal_volume 115
_journal_year 2011
_chemical_formula_moiety 'C9 H11 N2, C2 F6 N O4 S2'
_chemical_formula_sum 'C11 H11 F6 N3 O4 S2'
_chemical_formula_weight 427.37
_chemical_name_systematic
; 
 ? 
;
_space_group_IT_number 14
_symmetry_cell_setting monoclinic
_symmetry_space_group_name_Hall '-P 2yn'
_symmetry_space_group_name_H-M 'P 1 21/n 1'
_atom_sites_solution_hydrogens geom
_atom_sites_solution_primary direct
_atom_sites_solution_secondary difmap
_audit_creation_method SHELXL-97
_cell_angle_alpha 90.00
_cell_angle_beta 97.0270(10)
_cell_angle_gamma 90.00
_cell_formula_units_Z 4
_cell_length_a 11.2891(2)
_cell_length_b 12.2491(2)
_cell_length_c 12.4087(2)
_cell_measurement_temperature 100(2)
_cell_volume 1703.00(5)
_computing_cell_refinement 'Bruker SAINT'
_computing_data_collection 'Bruker SMART'
_computing_data_reduction 'Bruker SAINT'
_computing_publication_material Platon
_computing_structure_refinement 'SHELXL-97 (Sheldrick, 1997)'
_computing_structure_solution 'SHELXS-97 (Sheldrick, 1990)'
_diffrn_ambient_temperature 100(2)
_diffrn_measured_fraction_theta_full 0.982
_diffrn_measured_fraction_theta_max 0.982
_diffrn_measurement_device_type 'SMART 6000'
_diffrn_measurement_method '\w and \f scans'
_diffrn_radiation_monochromator 'crossed G\"obel mirrors'
_diffrn_radiation_source 'fine-focus sealed tube'
_diffrn_radiation_type CuK\a
_diffrn_radiation_wavelength 1.54178
_diffrn_reflns_av_R_equivalents 0.0319
_diffrn_reflns_av_sigmaI/netI 0.0218
_diffrn_reflns_limit_h_max 13
_diffrn_reflns_limit_h_min -12
_diffrn_reflns_limit_k_max 14
_diffrn_reflns_limit_k_min -14
_diffrn_reflns_limit_l_max 14
_diffrn_reflns_limit_l_min -14
_diffrn_reflns_number 14505
_diffrn_reflns_theta_full 66.58
_diffrn_reflns_theta_max 66.58
_diffrn_reflns_theta_min 5.00
_exptl_absorpt_coefficient_mu 3.678
_exptl_absorpt_correction_T_max 0.399
_exptl_absorpt_correction_T_min 0.291
_exptl_absorpt_correction_type multi-scan
_exptl_absorpt_process_details 'Bruker SADABS'
_exptl_crystal_colour colourless
_exptl_crystal_density_diffrn 1.667
_exptl_crystal_density_method 'not measured'
_exptl_crystal_description block
_exptl_crystal_F_000 864
_exptl_crystal_size_max 0.4
_exptl_crystal_size_mid 0.3
_exptl_crystal_size_min 0.25
_refine_diff_density_max 0.366
_refine_diff_density_min -0.267
_refine_diff_density_rms 0.048
_refine_ls_extinction_method none
_refine_ls_goodness_of_fit_ref 1.051
_refine_ls_hydrogen_treatment constr
_refine_ls_matrix_type full
_refine_ls_number_parameters 235
_refine_ls_number_reflns 2957
_refine_ls_number_restraints 0
_refine_ls_restrained_S_all 1.051
_refine_ls_R_factor_all 0.0293
_refine_ls_R_factor_gt 0.0282
_refine_ls_shift/su_max 0.000
_refine_ls_shift/su_mean 0.000
_refine_ls_structure_factor_coef Fsqd
_refine_ls_weighting_details 'calc w=1/[\s^2^(Fo^2^)+(0.0352P)^2^+1.0705P] where P=(Fo^2^+2Fc^2^)/3'
_refine_ls_weighting_scheme calc
_refine_ls_wR_factor_gt 0.0721
_refine_ls_wR_factor_ref 0.0730
_reflns_number_gt 2847
_reflns_number_total 2957
_reflns_threshold_expression >2sigma(I)
_cod_data_source_file jp2027675_si_002.cif
_cod_data_source_block wg213
_cod_original_sg_symbol_H-M 'P 21/n'
_cod_database_code 1501710

loop_
_symmetry_equiv_pos_as_xyz
'x, y, z'
'-x+1/2, y+1/2, -z+1/2'
'-x, -y, -z'
'x-1/2, -y-1/2, z-1/2'

loop_
_atom_site_label
_atom_site_type_symbol
_atom_site_fract_x
_atom_site_fract_y
_atom_site_fract_z
_atom_site_U_iso_or_equiv
_atom_site_adp_type
_atom_site_occupancy
_atom_site_symmetry_multiplicity
_atom_site_calc_flag
_atom_site_refinement_flags
C1 C 0.02282(15) 0.53355(14) 0.19115(13) 0.0242(4) Uani 1 1 d .
H1 H 0.0925 0.5523 0.1593 0.029 Uiso 1 1 calc R
C2 C -0.04198(18) 0.44179(16) 0.15665(14) 0.0324(4) Uani 1 1 d .
H2 H -0.0175 0.3974 0.1006 0.039 Uiso 1 1 calc R
C3 C -0.14244(17) 0.41471(15) 0.20390(15) 0.0316(4) Uani 1 1 d .
H3 H -0.1878 0.3519 0.1805 0.038 Uiso 1 1 calc R
C4 C -0.17638(16) 0.47974(15) 0.28541(14) 0.0283(4) Uani 1 1 d .
H4 H -0.2448 0.4617 0.3194 0.034 Uiso 1 1 calc R
C5 C -0.11034(15) 0.57090(14) 0.31695(13) 0.0220(3) Uani 1 1 d .
H5 H -0.1337 0.6165 0.3726 0.026 Uiso 1 1 calc R
C6 C 0.05415(14) 0.69633(13) 0.30627(12) 0.0196(3) Uani 1 1 d .
H6A H -0.0026 0.7567 0.3135 0.024 Uiso 1 1 calc R
H6B H 0.1063 0.7178 0.2513 0.024 Uiso 1 1 calc R
C7 C 0.12951(14) 0.67726(13) 0.41434(13) 0.0203(3) Uani 1 1 d .
H7A H 0.1899 0.6202 0.4063 0.024 Uiso 1 1 calc R
H7B H 0.0783 0.6518 0.4686 0.024 Uiso 1 1 calc R
C8 C 0.19171(16) 0.78389(13) 0.45312(13) 0.0237(4) Uani 1 1 d .
H8A H 0.2432 0.8089 0.3989 0.028 Uiso 1 1 calc R
H8B H 0.1311 0.8410 0.4601 0.028 Uiso 1 1 calc R
C9 C 0.26421(15) 0.76783(13) 0.55791(15) 0.0242(4) Uani 1 1 d .
C10 C 0.35353(15) 0.38326(14) 0.47712(14) 0.0242(4) Uani 1 1 d .
C11 C 0.03294(16) 0.10804(14) 0.33408(14) 0.0245(4) Uani 1 1 d .
N1 N -0.01289(12) 0.59628(10) 0.26984(10) 0.0171(3) Uani 1 1 d .
N2 N 0.31853(14) 0.75121(13) 0.64030(13) 0.0336(4) Uani 1 1 d .
N3 N 0.23060(12) 0.22631(11) 0.36757(11) 0.0209(3) Uani 1 1 d .
O1 O 0.25013(11) 0.40271(10) 0.28052(10) 0.0283(3) Uani 1 1 d .
O2 O 0.12360(10) 0.39608(9) 0.42806(9) 0.0199(2) Uani 1 1 d .
O3 O 0.23120(11) 0.04265(9) 0.44384(10) 0.0255(3) Uani 1 1 d .
O4 O 0.11310(10) 0.18214(9) 0.52562(9) 0.0227(3) Uani 1 1 d .
F1 F 0.36294(9) 0.49006(8) 0.49438(9) 0.0354(3) Uani 1 1 d .
F2 F 0.45248(9) 0.34793(9) 0.44181(10) 0.0381(3) Uani 1 1 d .
F3 F 0.34328(9) 0.33516(9) 0.57206(8) 0.0340(3) Uani 1 1 d .
F4 F 0.06533(10) 0.07587(10) 0.24053(9) 0.0383(3) Uani 1 1 d .
F5 F -0.03026(11) 0.02932(10) 0.37327(11) 0.0480(3) Uani 1 1 d .
F6 F -0.03665(9) 0.19492(9) 0.31590(9) 0.0328(3) Uani 1 1 d .
S1 S 0.22232(3) 0.35416(3) 0.37886(3) 0.01673(11) Uani 1 1 d .
S2 S 0.16259(3) 0.14087(3) 0.43294(3) 0.01689(11) Uani 1 1 d .

loop_
_atom_site_aniso_label
_atom_site_aniso_U_11
_atom_site_aniso_U_22
_atom_site_aniso_U_33
_atom_site_aniso_U_23
_atom_site_aniso_U_13
_atom_site_aniso_U_12
C1 0.0231(8) 0.0311(9) 0.0179(7) -0.0018(7) 0.0000(7) 0.0058(7)
C2 0.0389(11) 0.0314(10) 0.0245(9) -0.0110(7) -0.0060(8) 0.0073(8)
C3 0.0337(10) 0.0260(9) 0.0307(9) -0.0011(7) -0.0141(8) -0.0053(7)
C4 0.0250(9) 0.0320(9) 0.0265(9) 0.0046(7) -0.0021(7) -0.0084(7)
C5 0.0224(8) 0.0258(8) 0.0177(7) 0.0015(6) 0.0027(6) -0.0008(7)
C6 0.0211(8) 0.0179(8) 0.0195(8) 0.0016(6) 0.0014(6) -0.0025(6)
C7 0.0196(8) 0.0159(7) 0.0240(8) 0.0011(6) -0.0032(6) -0.0015(6)
C8 0.0251(9) 0.0193(8) 0.0258(8) -0.0001(6) -0.0007(7) -0.0055(6)
C9 0.0189(8) 0.0191(8) 0.0342(10) -0.0060(7) 0.0017(8) -0.0052(6)
C10 0.0189(8) 0.0211(8) 0.0324(9) -0.0038(7) 0.0020(7) -0.0011(6)
C11 0.0220(8) 0.0215(8) 0.0292(9) -0.0007(7) -0.0003(7) -0.0023(7)
N1 0.0170(7) 0.0188(6) 0.0145(6) 0.0025(5) -0.0017(5) 0.0011(5)
N2 0.0268(8) 0.0338(8) 0.0371(9) -0.0083(7) -0.0085(7) -0.0042(7)
N3 0.0217(7) 0.0174(7) 0.0252(7) -0.0038(5) 0.0097(6) -0.0018(5)
O1 0.0333(7) 0.0275(6) 0.0254(6) 0.0061(5) 0.0089(5) -0.0038(5)
O2 0.0197(6) 0.0171(5) 0.0229(5) -0.0003(4) 0.0024(4) 0.0015(4)
O3 0.0266(6) 0.0183(6) 0.0304(6) -0.0008(5) -0.0017(5) 0.0030(5)
O4 0.0269(6) 0.0209(6) 0.0212(6) 0.0017(4) 0.0069(5) -0.0021(5)
F1 0.0290(6) 0.0221(5) 0.0530(7) -0.0107(5) -0.0032(5) -0.0063(4)
F2 0.0165(5) 0.0402(6) 0.0578(7) -0.0136(5) 0.0058(5) -0.0009(4)
F3 0.0306(6) 0.0402(6) 0.0280(5) 0.0029(4) -0.0090(5) -0.0006(5)
F4 0.0368(6) 0.0446(7) 0.0311(6) -0.0173(5) -0.0063(5) 0.0062(5)
F5 0.0401(7) 0.0420(7) 0.0580(8) 0.0120(6) -0.0096(6) -0.0263(5)
F6 0.0233(5) 0.0348(6) 0.0382(6) -0.0006(5) -0.0041(4) 0.0078(4)
S1 0.0171(2) 0.0153(2) 0.0181(2) 0.00034(13) 0.00360(15) -0.00191(13)
S2 0.0172(2) 0.01390(19) 0.0195(2) -0.00039(13) 0.00166(15) -0.00106(13)

loop_
_atom_type_symbol
_atom_type_description
_atom_type_scat_dispersion_real
_atom_type_scat_dispersion_imag
_atom_type_scat_source
C C 0.0181 0.0091 'International Tables Vol C Tables 4.2.6.8 and 6.1.1.4'
H H 0.0000 0.0000 'International Tables Vol C Tables 4.2.6.8 and 6.1.1.4'
N N 0.0311 0.0180 'International Tables Vol C Tables 4.2.6.8 and 6.1.1.4'
O O 0.0492 0.0322 'International Tables Vol C Tables 4.2.6.8 and 6.1.1.4'
F F 0.0727 0.0534 'International Tables Vol C Tables 4.2.6.8 and 6.1.1.4'
S S 0.3331 0.5567 'International Tables Vol C Tables 4.2.6.8 and 6.1.1.4'

loop_
_geom_angle_atom_site_label_1
_geom_angle_atom_site_label_2
_geom_angle_atom_site_label_3
_geom_angle
N1 C1 C2 119.78(16)
N1 C1 H1 120.1
C2 C1 H1 120.1
C3 C2 C1 119.74(16)
C3 C2 H2 120.1
C1 C2 H2 120.1
C4 C3 C2 119.33(17)
C4 C3 H3 120.3
C2 C3 H3 120.3
C5 C4 C3 119.30(16)
C5 C4 H4 120.3
C3 C4 H4 120.3
N1 C5 C4 120.60(15)
N1 C5 H5 119.7
C4 C5 H5 119.7
N1 C6 C7 110.67(12)
N1 C6 H6A 109.5
C7 C6 H6A 109.5
N1 C6 H6B 109.5
C7 C6 H6B 109.5
H6A C6 H6B 108.1
C6 C7 C8 109.42(13)
C6 C7 H7A 109.8
C8 C7 H7A 109.8
C6 C7 H7B 109.8
C8 C7 H7B 109.8
H7A C7 H7B 108.2
C9 C8 C7 110.47(14)
C9 C8 H8A 109.6
C7 C8 H8A 109.6
C9 C8 H8B 109.6
C7 C8 H8B 109.6
H8A C8 H8B 108.1
N2 C9 C8 177.13(18)
F2 C10 F1 108.78(14)
F2 C10 F3 108.43(14)
F1 C10 F3 107.84(14)
F2 C10 S1 111.26(12)
F1 C10 S1 109.92(12)
F3 C10 S1 110.53(11)
F4 C11 F6 108.20(14)
F4 C11 F5 108.96(15)
F6 C11 F5 108.17(14)
F4 C11 S2 111.67(12)
F6 C11 S2 110.20(11)
F5 C11 S2 109.56(12)
C1 N1 C5 121.24(14)
C1 N1 C6 120.50(13)
C5 N1 C6 118.25(13)
S1 N3 S2 125.09(8)
O1 S1 O2 118.69(7)
O1 S1 N3 108.45(7)
O2 S1 N3 116.91(7)
O1 S1 C10 104.08(8)
O2 S1 C10 104.75(7)
N3 S1 C10 101.55(8)
O3 S2 O4 118.82(7)
O3 S2 N3 108.35(7)
O4 S2 N3 116.15(7)
O3 S2 C11 104.92(7)
O4 S2 C11 104.87(7)
N3 S2 C11 101.53(8)

loop_
_geom_bond_atom_site_label_1
_geom_bond_atom_site_label_2
_geom_bond_distance
C1 N1 1.343(2)
C1 C2 1.380(3)
C1 H1 0.9500
C2 C3 1.379(3)
C2 H2 0.9500
C3 C4 1.378(3)
C3 H3 0.9500
C4 C5 1.373(2)
C4 H4 0.9500
C5 N1 1.344(2)
C5 H5 0.9500
C6 N1 1.482(2)
C6 C7 1.516(2)
C6 H6A 0.9900
C6 H6B 0.9900
C7 C8 1.532(2)
C7 H7A 0.9900
C7 H7B 0.9900
C8 C9 1.463(2)
C8 H8A 0.9900
C8 H8B 0.9900
C9 N2 1.144(2)
C10 F2 1.322(2)
C10 F1 1.328(2)
C10 F3 1.335(2)
C10 S1 1.8346(17)
C11 F4 1.319(2)
C11 F6 1.326(2)
C11 F5 1.327(2)
C11 S2 1.8357(17)
N3 S1 1.5761(13)
N3 S2 1.5796(13)
O1 S1 1.4265(12)
O2 S1 1.4300(11)
O3 S2 1.4283(12)
O4 S2 1.4308(12)
